data_4503462
loop_
_publ_author_name
'Yue, Wei'
'Tian, HongKun'
'Hu, Ninghai'
'Geng, Yanhou'
'Wang, Fosong'

_publ_section_title
;
 Crystal Packing Motifs of Oligothiophenes End-Capped withN-Containing
 Aryls
;
_journal_issue 7
_journal_name_full 'Crystal Growth &amp; Design'
_journal_page_first 2352
_journal_paper_doi 10.1021/cg701148z
_journal_volume 8
_journal_year 2008
_chemical_formula_sum 'C30 H18 N2 S3'
_chemical_formula_weight 502.64
_chemical_name_systematic
; 
 ? 
;
_space_group_IT_number 14
_symmetry_cell_setting monoclinic
_symmetry_space_group_name_Hall '-P 2ybc'
_symmetry_space_group_name_H-M 'P 1 21/c 1'
_atom_sites_solution_hydrogens geom
_atom_sites_solution_primary direct
_atom_sites_solution_secondary difmap
_audit_creation_method SHELXL-97
_cell_angle_alpha 90.00
_cell_angle_beta 97.188(3)
_cell_angle_gamma 90.00
_cell_formula_units_Z 4
_cell_length_a 21.688(4)
_cell_length_b 5.9423(10)
_cell_length_c 17.939(3)
_cell_measurement_reflns_used 1850
_cell_measurement_temperature 293(2)
_cell_measurement_theta_max 22.45
_cell_measurement_theta_min 2.29
_cell_volume 2293.7(7)
_computing_cell_refinement 'Bruker SMART'
_computing_data_collection 'Bruker SMART'
_computing_data_reduction 'Bruker SAINT'
_computing_molecular_graphics 'Bruker SHELXTL'
_computing_publication_material 'Bruker SHELXTL'
_computing_structure_refinement 'SHELXL-97 (Sheldrick, 1997)'
_computing_structure_solution 'SHELXS-97 (Sheldrick, 1990)'
_diffrn_ambient_temperature 293(2)
_diffrn_measured_fraction_theta_full 0.998
_diffrn_measured_fraction_theta_max 0.998
_diffrn_measurement_device_type 'CCD area detector'
_diffrn_measurement_method 'phi and omega scans'
_diffrn_radiation_monochromator graphite
_diffrn_radiation_source 'fine-focus sealed tube'
_diffrn_radiation_type MoK\a
_diffrn_radiation_wavelength 0.71073
_diffrn_reflns_av_R_equivalents 0.0369
_diffrn_reflns_av_sigmaI/netI 0.0467
_diffrn_reflns_limit_h_max 24
_diffrn_reflns_limit_h_min -26
_diffrn_reflns_limit_k_max 7
_diffrn_reflns_limit_k_min -6
_diffrn_reflns_limit_l_max 21
_diffrn_reflns_limit_l_min -17
_diffrn_reflns_number 11514
_diffrn_reflns_theta_full 25.25
_diffrn_reflns_theta_max 25.25
_diffrn_reflns_theta_min 1.89
_exptl_absorpt_coefficient_mu 0.347
_exptl_absorpt_correction_T_max 0.9903
_exptl_absorpt_correction_T_min 0.8884
_exptl_absorpt_correction_type multi-scan
_exptl_crystal_density_diffrn 1.456
_exptl_crystal_density_method 'not measured'
_exptl_crystal_F_000 1040
_exptl_crystal_size_max 0.35
_exptl_crystal_size_mid 0.26
_exptl_crystal_size_min 0.03
_refine_diff_density_max 0.273
_refine_diff_density_min -0.221
_refine_diff_density_rms 0.049
_refine_ls_extinction_method none
_refine_ls_goodness_of_fit_ref 0.803
_refine_ls_hydrogen_treatment constr
_refine_ls_matrix_type full
_refine_ls_number_parameters 316
_refine_ls_number_reflns 4137
_refine_ls_number_restraints 0
_refine_ls_restrained_S_all 0.803
_refine_ls_R_factor_all 0.0852
_refine_ls_R_factor_gt 0.0489
_refine_ls_shift/su_max 0.000
_refine_ls_shift/su_mean 0.000
_refine_ls_structure_factor_coef Fsqd
_refine_ls_weighting_details 'calc w=1/[\s^2^(Fo^2^)+(0.0917P)^2^+1.7346P] where P=(Fo^2^+2Fc^2^)/3'
_refine_ls_weighting_scheme calc
_refine_ls_wR_factor_gt 0.1220
_refine_ls_wR_factor_ref 0.1500
_reflns_number_gt 2681
_reflns_number_total 4137
_reflns_threshold_expression >2sigma(I)
_cod_data_source_file cg701148z-file005.cif
_cod_data_source_block q365
_cod_depositor_comments
;
The following automatic conversions were performed:

'_symmetry_cell_setting' value 'Monoclinic' changed to 'monoclinic'
according to /home/saulius/struct/CIF-dictionaries/cif_core.dic
dictionary named 'cif_core.dic' version 2.4.1 from 2010-06-29.

Automatic conversion script
Id: cif_fix_values 1715 2011-07-08 13:25:40Z adriana 
;
_cod_original_cell_volume 2293.8(7)
_cod_original_sg_symbol_H-M P2(1)/c
_cod_database_code 4503462

loop_
_symmetry_equiv_pos_as_xyz
'x, y, z'
'-x, y+1/2, -z+1/2'
'-x, -y, -z'
'x, -y-1/2, z-1/2'

loop_
_atom_site_label
_atom_site_type_symbol
_atom_site_fract_x
_atom_site_fract_y
_atom_site_fract_z
_atom_site_U_iso_or_equiv
_atom_site_adp_type
_atom_site_occupancy
_atom_site_symmetry_multiplicity
_atom_site_calc_flag
_atom_site_refinement_flags
S1 S 0.34258(4) 0.69941(14) 0.21220(5) 0.0490(3) Uani 1 1 d .
S2 S 0.50997(4) 0.39395(14) 0.14314(5) 0.0500(3) Uani 1 1 d .
S3 S 0.63693(4) 0.70030(14) 0.00152(5) 0.0511(3) Uani 1 1 d .
N1 N 0.16898(13) 0.8231(5) 0.31148(17) 0.0581(8) Uani 1 1 d .
N2 N 0.78910(13) 0.8361(5) -0.13493(16) 0.0562(8) Uani 1 1 d .
C1 C 0.17029(14) 0.4603(5) 0.37392(17) 0.0439(8) Uani 1 1 d .
C2 C 0.13995(16) 0.3137(6) 0.41872(19) 0.0581(9) Uani 1 1 d .
H2 H 0.1573 0.1734 0.4310 0.070 Uiso 1 1 calc R
C3 C 0.08595(17) 0.3718(7) 0.4445(2) 0.0658(10) Uani 1 1 d .
H3 H 0.0667 0.2722 0.4742 0.079 Uiso 1 1 calc R
C4 C 0.05926(17) 0.5827(7) 0.4260(2) 0.0674(11) Uani 1 1 d .
H4 H 0.0221 0.6222 0.4435 0.081 Uiso 1 1 calc R
C5 C 0.08720(16) 0.7299(6) 0.3828(2) 0.0614(10) Uani 1 1 d .
H5 H 0.0690 0.8693 0.3712 0.074 Uiso 1 1 calc R
C6 C 0.14308(14) 0.6742(5) 0.35578(18) 0.0477(8) Uani 1 1 d .
C7 C 0.22504(14) 0.4068(5) 0.34360(17) 0.0442(7) Uani 1 1 d .
H7 H 0.2438 0.2678 0.3543 0.053 Uiso 1 1 calc R
C8 C 0.21972(15) 0.7638(6) 0.28384(19) 0.0516(9) Uani 1 1 d .
H8 H 0.2364 0.8649 0.2522 0.062 Uiso 1 1 calc R
C9 C 0.25122(13) 0.5543(5) 0.29894(16) 0.0419(7) Uani 1 1 d .
C10 C 0.30840(13) 0.5051(5) 0.26639(16) 0.0418(7) Uani 1 1 d .
C11 C 0.34294(15) 0.3126(6) 0.27311(19) 0.0517(8) Uani 1 1 d .
H11 H 0.3324 0.1878 0.3001 0.062 Uiso 1 1 calc R
C12 C 0.39573(15) 0.3204(6) 0.23566(18) 0.0512(8) Uani 1 1 d .
H12 H 0.4234 0.2010 0.2353 0.061 Uiso 1 1 calc R
C13 C 0.40281(14) 0.5177(5) 0.20000(17) 0.0432(7) Uani 1 1 d .
C14 C 0.45142(13) 0.5836(5) 0.15549(17) 0.0430(7) Uani 1 1 d .
C15 C 0.45975(15) 0.7789(6) 0.11924(19) 0.0523(8) Uani 1 1 d .
H15 H 0.4331 0.9013 0.1193 0.063 Uiso 1 1 calc R
C16 C 0.51301(15) 0.7784(6) 0.08120(18) 0.0513(8) Uani 1 1 d .
H16 H 0.5249 0.9008 0.0540 0.062 Uiso 1 1 calc R
C17 C 0.54510(14) 0.5817(5) 0.08817(16) 0.0433(7) Uani 1 1 d .
C18 C 0.60170(14) 0.5179(5) 0.05750(16) 0.0424(7) Uani 1 1 d .
C19 C 0.63479(15) 0.3218(6) 0.06757(19) 0.0521(8) Uani 1 1 d .
H19 H 0.6234 0.2025 0.0965 0.062 Uiso 1 1 calc R
C20 C 0.68770(15) 0.3190(6) 0.02968(18) 0.0514(8) Uani 1 1 d .
H20 H 0.7146 0.1968 0.0311 0.062 Uiso 1 1 calc R
C21 C 0.69618(13) 0.5115(5) -0.00944(17) 0.0440(7) Uani 1 1 d .
C22 C 0.74602(13) 0.5663(5) -0.05453(16) 0.0428(8) Uani 1 1 d .
C23 C 0.74691(16) 0.7733(6) -0.09327(19) 0.0525(9) Uani 1 1 d .
H23 H 0.7146 0.8734 -0.0887 0.063 Uiso 1 1 calc R
C24 C 0.79437(14) 0.4217(5) -0.06074(17) 0.0464(8) Uani 1 1 d .
H24 H 0.7960 0.2842 -0.0358 0.056 Uiso 1 1 calc R
C25 C 0.83708(15) 0.6910(6) -0.14115(18) 0.0470(8) Uani 1 1 d .
C26 C 0.88272(16) 0.7510(6) -0.1875(2) 0.0587(10) Uani 1 1 d .
H26 H 0.8799 0.8876 -0.2130 0.070 Uiso 1 1 calc R
C27 C 0.93047(16) 0.6091(7) -0.1946(2) 0.0646(10) Uani 1 1 d .
H27 H 0.9604 0.6503 -0.2249 0.078 Uiso 1 1 calc R
C28 C 0.93580(17) 0.4016(7) -0.1573(2) 0.0668(10) Uani 1 1 d .
H28 H 0.9691 0.3070 -0.1627 0.080 Uiso 1 1 calc R
C29 C 0.89199(16) 0.3386(6) -0.1132(2) 0.0585(9) Uani 1 1 d .
H29 H 0.8957 0.2006 -0.0886 0.070 Uiso 1 1 calc R
C30 C 0.84135(14) 0.4791(5) -0.10418(17) 0.0447(8) Uani 1 1 d .

loop_
_atom_site_aniso_label
_atom_site_aniso_U_11
_atom_site_aniso_U_22
_atom_site_aniso_U_33
_atom_site_aniso_U_23
_atom_site_aniso_U_13
_atom_site_aniso_U_12
S1 0.0507(5) 0.0379(5) 0.0608(6) 0.0036(4) 0.0163(4) 0.0042(4)
S2 0.0495(5) 0.0374(5) 0.0656(6) 0.0034(4) 0.0170(4) 0.0036(4)
S3 0.0522(5) 0.0406(5) 0.0629(6) 0.0063(4) 0.0171(4) 0.0050(4)
N1 0.0554(17) 0.0501(18) 0.072(2) 0.0132(15) 0.0203(15) 0.0110(14)
N2 0.0524(17) 0.0498(18) 0.068(2) 0.0125(14) 0.0142(14) 0.0027(14)
C1 0.0447(18) 0.0431(18) 0.0438(18) 0.0003(14) 0.0054(14) -0.0038(15)
C2 0.059(2) 0.055(2) 0.060(2) 0.0126(18) 0.0104(18) 0.0005(19)
C3 0.058(2) 0.076(3) 0.067(2) 0.012(2) 0.0214(19) -0.006(2)
C4 0.055(2) 0.080(3) 0.072(3) -0.002(2) 0.0257(19) 0.002(2)
C5 0.051(2) 0.061(2) 0.075(3) 0.0014(19) 0.0155(19) 0.0087(18)
C6 0.0448(18) 0.047(2) 0.051(2) 0.0005(16) 0.0076(15) -0.0008(16)
C7 0.0454(18) 0.0383(18) 0.0486(19) 0.0018(15) 0.0048(14) 0.0044(15)
C8 0.052(2) 0.045(2) 0.060(2) 0.0095(16) 0.0171(17) 0.0045(16)
C9 0.0434(17) 0.0410(18) 0.0406(17) -0.0002(14) 0.0028(14) -0.0017(14)
C10 0.0439(17) 0.0419(18) 0.0395(17) -0.0006(14) 0.0039(13) -0.0033(15)
C11 0.056(2) 0.0424(19) 0.058(2) 0.0092(16) 0.0152(16) 0.0042(17)
C12 0.052(2) 0.044(2) 0.059(2) 0.0061(16) 0.0114(16) 0.0093(16)
C13 0.0421(17) 0.0416(18) 0.0461(18) -0.0046(15) 0.0061(14) 0.0034(14)
C14 0.0438(17) 0.0394(19) 0.0456(18) -0.0045(14) 0.0053(14) 0.0034(14)
C15 0.0512(19) 0.045(2) 0.062(2) 0.0019(17) 0.0109(16) 0.0095(16)
C16 0.057(2) 0.0430(19) 0.055(2) 0.0093(15) 0.0124(17) 0.0064(16)
C17 0.0460(18) 0.0423(19) 0.0428(18) -0.0013(14) 0.0103(14) -0.0025(15)
C18 0.0451(17) 0.0399(18) 0.0423(17) -0.0017(14) 0.0059(14) -0.0028(14)
C19 0.055(2) 0.046(2) 0.057(2) 0.0113(16) 0.0115(16) 0.0040(16)
C20 0.051(2) 0.046(2) 0.058(2) 0.0057(16) 0.0121(16) 0.0096(16)
C21 0.0439(17) 0.0409(18) 0.0466(18) -0.0026(15) 0.0029(14) 0.0029(14)
C22 0.0422(17) 0.0427(19) 0.0431(18) -0.0038(14) 0.0039(14) 0.0003(14)
C23 0.054(2) 0.048(2) 0.057(2) 0.0054(16) 0.0132(17) 0.0073(16)
C24 0.0522(19) 0.0370(18) 0.0497(19) 0.0041(14) 0.0057(15) -0.0003(15)
C25 0.0474(18) 0.047(2) 0.0467(19) -0.0019(15) 0.0053(15) -0.0023(16)
C26 0.055(2) 0.061(2) 0.061(2) 0.0104(18) 0.0120(18) -0.0043(18)
C27 0.050(2) 0.085(3) 0.061(2) 0.007(2) 0.0146(17) -0.004(2)
C28 0.056(2) 0.075(3) 0.071(3) 0.001(2) 0.0166(19) 0.010(2)
C29 0.055(2) 0.055(2) 0.066(2) 0.0052(18) 0.0113(18) 0.0069(17)
C30 0.0449(18) 0.0462(19) 0.0433(18) -0.0027(15) 0.0063(14) -0.0005(15)

loop_
_atom_type_symbol
_atom_type_description
_atom_type_scat_dispersion_real
_atom_type_scat_dispersion_imag
_atom_type_scat_source
C C 0.0033 0.0016 'International Tables Vol C Tables 4.2.6.8 and 6.1.1.4'
H H 0.0000 0.0000 'International Tables Vol C Tables 4.2.6.8 and 6.1.1.4'
N N 0.0061 0.0033 'International Tables Vol C Tables 4.2.6.8 and 6.1.1.4'
S S 0.1246 0.1234 'International Tables Vol C Tables 4.2.6.8 and 6.1.1.4'

loop_
_geom_angle_atom_site_label_1
_geom_angle_atom_site_label_2
_geom_angle_atom_site_label_3
_geom_angle
C13 S1 C10 92.17(15)
C14 S2 C17 92.04(15)
C18 S3 C21 92.76(15)
C8 N1 C6 118.4(3)
C23 N2 C25 117.5(3)
C2 C1 C7 124.2(3)
C2 C1 C6 118.4(3)
C7 C1 C6 117.5(3)
C3 C2 C1 121.6(3)
C3 C2 H2 119.2
C1 C2 H2 119.2
C2 C3 C4 119.7(4)
C2 C3 H3 120.1
C4 C3 H3 120.1
C5 C4 C3 120.6(3)
C5 C4 H4 119.7
C3 C4 H4 119.7
C4 C5 C6 120.8(3)
C4 C5 H5 119.6
C6 C5 H5 119.6
N1 C6 C5 119.2(3)
N1 C6 C1 121.8(3)
C5 C6 C1 119.0(3)
C9 C7 C1 121.3(3)
C9 C7 H7 119.4
C1 C7 H7 119.4
N1 C8 C9 124.5(3)
N1 C8 H8 117.7
C9 C8 H8 117.7
C7 C9 C8 116.6(3)
C7 C9 C10 122.9(3)
C8 C9 C10 120.4(3)
C11 C10 C9 127.9(3)
C11 C10 S1 109.8(2)
C9 C10 S1 122.2(2)
C10 C11 C12 113.8(3)
C10 C11 H11 123.1
C12 C11 H11 123.1
C13 C12 C11 113.8(3)
C13 C12 H12 123.1
C11 C12 H12 123.1
C12 C13 C14 128.7(3)
C12 C13 S1 110.4(2)
C14 C13 S1 120.9(2)
C15 C14 C13 130.1(3)
C15 C14 S2 110.6(2)
C13 C14 S2 119.3(2)
C14 C15 C16 113.4(3)
C14 C15 H15 123.3
C16 C15 H15 123.3
C17 C16 C15 113.4(3)
C17 C16 H16 123.3
C15 C16 H16 123.3
C16 C17 C18 129.5(3)
C16 C17 S2 110.5(2)
C18 C17 S2 120.0(2)
C19 C18 C17 128.6(3)
C19 C18 S3 110.5(2)
C17 C18 S3 120.9(2)
C18 C19 C20 113.1(3)
C18 C19 H19 123.4
C20 C19 H19 123.4
C21 C20 C19 114.1(3)
C21 C20 H20 122.9
C19 C20 H20 122.9
C20 C21 C22 128.7(3)
C20 C21 S3 109.5(2)
C22 C21 S3 121.8(2)
C24 C22 C23 116.6(3)
C24 C22 C21 122.0(3)
C23 C22 C21 121.4(3)
N2 C23 C22 125.7(3)
N2 C23 H23 117.2
C22 C23 H23 117.2
C22 C24 C30 120.7(3)
C22 C24 H24 119.7
C30 C24 H24 119.7
N2 C25 C30 121.8(3)
N2 C25 C26 119.0(3)
C30 C25 C26 119.2(3)
C27 C26 C25 119.9(3)
C27 C26 H26 120.1
C25 C26 H26 120.1
C26 C27 C28 121.5(4)
C26 C27 H27 119.3
C28 C27 H27 119.3
C29 C28 C27 119.8(4)
C29 C28 H28 120.1
C27 C28 H28 120.1
C28 C29 C30 121.0(3)
C28 C29 H29 119.5
C30 C29 H29 119.5
C29 C30 C25 118.6(3)
C29 C30 C24 123.6(3)
C25 C30 C24 117.8(3)

loop_
_geom_bond_atom_site_label_1
_geom_bond_atom_site_label_2
_geom_bond_distance
S1 C13 1.729(3)
S1 C10 1.734(3)
S2 C14 1.732(3)
S2 C17 1.728(3)
S3 C18 1.720(3)
S3 C21 1.735(3)
N1 C8 1.311(4)
N1 C6 1.357(4)
N2 C23 1.306(4)
N2 C25 1.366(4)
C1 C2 1.404(4)
C1 C7 1.403(4)
C1 C6 1.422(4)
C2 C3 1.356(5)
C2 H2 0.9300
C3 C4 1.403(5)
C3 H3 0.9300
C4 C5 1.360(5)
C4 H4 0.9300
C5 C6 1.401(4)
C5 H5 0.9300
C7 C9 1.359(4)
C7 H7 0.9300
C8 C9 1.430(4)
C8 H8 0.9300
C9 C10 1.465(4)
C10 C11 1.364(4)
C11 C12 1.399(4)
C11 H11 0.9300
C12 C13 1.354(4)
C12 H12 0.9300
C13 C14 1.454(4)
C14 C15 1.353(4)
C15 C16 1.413(5)
C15 H15 0.9300
C16 C17 1.358(4)
C16 H16 0.9300
C17 C18 1.457(4)
C18 C19 1.369(4)
C19 C20 1.405(4)
C19 H19 0.9300
C20 C21 1.367(4)
C20 H20 0.9300
C21 C22 1.465(4)
C22 C24 1.371(4)
C22 C23 1.414(4)
C23 H23 0.9300
C24 C30 1.400(4)
C24 H24 0.9300
C25 C30 1.421(4)
C25 C26 1.416(4)
C26 C27 1.354(5)
C26 H26 0.9300
C27 C28 1.400(5)
C27 H27 0.9300
C28 C29 1.364(5)
C28 H28 0.9300
C29 C30 1.405(4)
C29 H29 0.9300

loop_
_cod_related_entry_id
_cod_related_entry_database
_cod_related_entry_code
1 ChemSpider 30661421
